data_9000655
loop_
_publ_author_name
'Fujino, K.'
'Takeuchi, Y.'

_publ_section_title
;
 Crystal chemistry of titanian chondrodite and titanian clinohumite of
 high-pressure origin
;
_journal_name_full 'American Mineralogist'
_journal_page_first 535
_journal_page_last 543
_journal_volume 63
_journal_year 1978
_chemical_formula_sum 'Fe1.14 H1.14 Mg7.44 O18 Si4 Ti0.42'
_chemical_name_mineral Hydroxylclinohumite
_space_group_IT_number 14
_symmetry_space_group_name_Hall '-P 2xab'
_symmetry_space_group_name_H-M 'P 21/b 1 1'
_cell_angle_alpha 101.00
_cell_angle_beta 90
_cell_angle_gamma 90
_cell_length_a 4.745
_cell_length_b 10.283
_cell_length_c 13.699
_cell_formula_units_Z 2
_cell_volume 656.132
_database_code_amcsd 0000668
_exptl_crystal_density_diffrn 3.371
_cod_original_formula_sum 'Mg7.44 Fe1.14 Ti.42 Si4 O18 H1.14'
_cod_database_code 9000655

loop_
_space_group_symop_operation_xyz
x,y,z
1/2-x,1/2+y,z
1/2+x,1/2-y,-z
-x,-y,-z

loop_
_atom_site_aniso_label
_atom_site_aniso_U_11
_atom_site_aniso_U_22
_atom_site_aniso_U_33
_atom_site_aniso_U_12
_atom_site_aniso_U_13
_atom_site_aniso_U_23
Mg1c 0.00488 0.00743 0.00586 -0.00027 -0.00026 0.00165
Fe1c 0.00488 0.00743 0.00586 -0.00027 -0.00026 0.00165
Ti1c 0.00488 0.00743 0.00586 -0.00027 -0.00026 0.00165
Mg1n 0.00570 0.00723 0.00559 0.00032 0.00094 0.00000
Fe1n 0.00570 0.00723 0.00559 0.00032 0.00094 0.00000
Ti1n 0.00570 0.00723 0.00559 0.00032 0.00094 0.00000
Mg25 0.00708 0.00614 0.00641 -0.00015 -0.00010 0.00131
Fe25 0.00708 0.00614 0.00641 -0.00015 -0.00010 0.00131
Mg26 0.00705 0.00506 0.00614 -0.00032 -0.00058 0.00062
Fe26 0.00705 0.00506 0.00614 -0.00032 -0.00058 0.00062
Mg3 0.00720 0.01285 0.00705 0.00264 -0.00133 -0.00158
Fe3 0.00720 0.01285 0.00705 0.00264 -0.00133 -0.00158
Ti3 0.00720 0.01285 0.00705 0.00264 -0.00133 -0.00158
Si1 0.00360 0.00547 0.00586 -0.00027 -0.00016 0.00103
Si2 0.00445 0.00552 0.00504 0.00022 0.00010 0.00096
O1 0.00480 0.00764 0.00632 0.00032 0.00078 0.00110
O2 0.00650 0.00578 0.00623 0.00022 0.00052 0.00151
O3 0.00598 0.00671 0.00724 -0.00017 -0.00032 0.00220
O4 0.00550 0.00748 0.00605 0.00036 -0.00003 -0.00076
O5 0.00558 0.00707 0.00586 0.00019 0.00006 0.00151
O6 0.00613 0.00506 0.00669 0.00095 0.00052 0.00089
O7 0.00683 0.00769 0.00632 0.00010 -0.00126 0.00248
O8 0.00821 0.00712 0.00641 -0.00051 0.00165 -0.00014
O9 0.01281 0.01146 0.00797 0.00034 0.00375 0.00007

loop_
_atom_site_label
_atom_site_fract_x
_atom_site_fract_y
_atom_site_fract_z
_atom_site_occupancy
Mg1c 0.50000 0.00000 0.50000 0.88000
Fe1c 0.50000 0.00000 0.50000 0.10000
Ti1c 0.50000 0.00000 0.50000 0.02000
Mg1n 0.49665 0.94603 0.27464 0.87000
Fe1n 0.49665 0.94603 0.27464 0.11000
Ti1n 0.49665 0.94603 0.27464 0.02000
Mg25 0.01510 0.13976 0.16975 0.87000
Fe25 0.01510 0.13976 0.16975 0.13000
Mg26 0.51051 0.25040 0.38777 0.87000
Fe26 0.51051 0.25040 0.38777 0.13000
Mg3 0.49488 0.88433 0.04094 0.67000
Fe3 0.49488 0.88433 0.04094 0.15000
Ti3 0.49488 0.88433 0.04094 0.18000
Si1 0.07266 0.06676 0.38979 1.00000
Si2 0.07556 0.17647 0.83515 1.00000
O1 0.73273 0.06454 0.38817 1.00000
O2 0.28065 0.42061 0.38784 1.00000
O3 0.22140 0.11282 0.29420 1.00000
O4 0.22022 0.15850 0.48640 1.00000
O5 0.23521 0.32327 0.16313 1.00000
O6 0.77724 0.96806 0.16339 1.00000
O7 0.72257 0.27891 0.26139 1.00000
O8 0.72554 0.22876 0.06896 1.00000
O9 0.25717 0.04469 0.05356 1.00000
H 0.06000 0.02200 0.02700 0.57000

loop_
_cod_related_entry_id
_cod_related_entry_database
_cod_related_entry_code
1 AMCSD 0000668
